data_7063905
loop_
_publ_author_name
'Ma, De-Yang'
'Li, Shan-Shan'
'Zhao, Xin-Hua'
'Wang, Yan-Lan'
'Zhang, Shao-Liang'

_publ_section_title
;
 A heterometallic {MnIIINaI}2 coordination compound exhibiting
 field-induced slow magnetic relaxation
;
_journal_issue 32
_journal_name_full 'New Journal of Chemistry'
_journal_page_first 13705
_journal_page_last 13708
_journal_paper_doi 10.1039/D5NJ02593A
_journal_volume 49
_journal_year 2025
_chemical_formula_moiety 'C46 H58 Mn2 N8 Na2 O13 S4'
_chemical_formula_sum 'C46 H58 Mn2 N8 Na2 O13 S4'
_chemical_formula_weight 1215.10
_chemical_melting_point ?
_chemical_name_common complex1
_space_group_crystal_system monoclinic
_space_group_IT_number 15
_space_group_name_Hall '-C 2yc'
_space_group_name_H-M_alt 'C 1 2/c 1'
_atom_sites_solution_hydrogens mixed
_audit_creation_method SHELXL-2014
_audit_update_record
;
2025-07-16 deposited with the CCDC.	2025-07-23 downloaded from the CCDC.
;
_cell_angle_alpha 90
_cell_angle_beta 106.795(4)
_cell_angle_gamma 90
_cell_formula_units_Z 4
_cell_length_a 31.7076(13)
_cell_length_b 16.3670(6)
_cell_length_c 11.4836(5)
_cell_measurement_reflns_used 8640
_cell_measurement_temperature 298(2)
_cell_measurement_theta_max 26.7680
_cell_measurement_theta_min 4.0280
_cell_volume 5705.3(4)
_computing_cell_refinement 'Bruker SMART'
_computing_data_collection 'Bruker APEX2'
_computing_data_reduction 'Bruker SAINT'
_computing_molecular_graphics Diamond
_computing_publication_material 'SHELXL-2014/7 (Sheldrick, 2014)'
_computing_structure_refinement 'SHELXL-2014 (Sheldrick, 2014)'
_computing_structure_solution 'SHELXS-2014/7 (Sheldrick, 2014)'
_diffrn_ambient_temperature 298(2)
_diffrn_detector_area_resol_mean 'CCD area detector'
_diffrn_measured_fraction_theta_full 0.973
_diffrn_measured_fraction_theta_max 0.998
_diffrn_measurement_device_type graphite
_diffrn_measurement_method 'CCD area detector'
_diffrn_radiation_type MoK\a
_diffrn_radiation_wavelength 0.71073
_diffrn_reflns_av_R_equivalents 0.0429
_diffrn_reflns_av_unetI/netI 0.0658
_diffrn_reflns_Laue_measured_fraction_full 0.973
_diffrn_reflns_Laue_measured_fraction_max 0.998
_diffrn_reflns_limit_h_max 37
_diffrn_reflns_limit_h_min -37
_diffrn_reflns_limit_k_max 19
_diffrn_reflns_limit_k_min -19
_diffrn_reflns_limit_l_max 10
_diffrn_reflns_limit_l_min -13
_diffrn_reflns_number 13009
_diffrn_reflns_point_group_measured_fraction_full 0.973
_diffrn_reflns_point_group_measured_fraction_max 0.998
_diffrn_reflns_theta_full 25.242
_diffrn_reflns_theta_max 25.019
_diffrn_reflns_theta_min 3.346
_diffrn_source 'fine-focus sealed tube'
_exptl_absorpt_coefficient_mu 0.669
_exptl_absorpt_correction_T_max 1.0000
_exptl_absorpt_correction_T_min 0.64821
_exptl_absorpt_correction_type multi-scan
_exptl_absorpt_process_details sadabs
_exptl_crystal_colour 'dark brown'
_exptl_crystal_density_diffrn 1.415
_exptl_crystal_description needle
_exptl_crystal_F_000 2520
_exptl_crystal_size_max 0.13
_exptl_crystal_size_mid 0.10
_exptl_crystal_size_min 0.07
_refine_diff_density_max 0.507
_refine_diff_density_min -0.363
_refine_diff_density_rms 0.060
_refine_ls_extinction_method none
_refine_ls_goodness_of_fit_ref 0.845
_refine_ls_hydrogen_treatment constr
_refine_ls_matrix_type full
_refine_ls_number_parameters 353
_refine_ls_number_reflns 5024
_refine_ls_number_restraints 0
_refine_ls_restrained_S_all 0.845
_refine_ls_R_factor_all 0.0794
_refine_ls_R_factor_gt 0.0527
_refine_ls_shift/su_max 0.000
_refine_ls_shift/su_mean 0.000
_refine_ls_structure_factor_coef Fsqd
_refine_ls_weighting_details 'w=1/[\s^2^(Fo^2^)+(0.0797P)^2^+15.5000P] where P=(Fo^2^+2Fc^2^)/3'
_refine_ls_weighting_scheme calc
_refine_ls_wR_factor_gt 0.1276
_refine_ls_wR_factor_ref 0.1523
_reflns_Friedel_coverage 0.000
_reflns_number_gt 3681
_reflns_number_total 5024
_reflns_threshold_expression 'I > 2\s(I)'
_cod_data_source_file d5nj02593a2.cif
_cod_data_source_block a
_cod_depositor_comments
;
The following automatic conversions were performed:

data item '_chemical_melting_point' value 'not measured' was changed
to '?' -- the value is undefined or not given.

Automatic conversion script
Id: cif_fix_values 8170 2020-07-09 18:12:32Z antanas 

 Adding full bibliography for 7063905.cif.
;
_cod_original_sg_symbol_H-M 'C 2/c'
_cod_database_code 7063905
_shelx_space_group_comment
; 
The symmetry employed for this shelxl refinement is uniquely defined 
by the following loop, which should always be used as a source of 
symmetry information in preference to the above space-group names. 
They are only intended as comments. 
;
_shelxl_version_number 2014-3

loop_
_space_group_symop_operation_xyz
'x, y, z'
'-x, y, -z+1/2'
'x+1/2, y+1/2, z'
'-x+1/2, y+1/2, -z+1/2'
'-x, -y, -z'
'x, -y, z-1/2'
'-x+1/2, -y+1/2, -z'
'x+1/2, -y+1/2, z-1/2'

loop_
_atom_site_label
_atom_site_type_symbol
_atom_site_fract_x
_atom_site_fract_y
_atom_site_fract_z
_atom_site_U_iso_or_equiv
_atom_site_adp_type
_atom_site_occupancy
_atom_site_site_symmetry_order
_atom_site_calc_flag
_atom_site_refinement_flags_posn
_atom_site_refinement_flags_adp
_atom_site_refinement_flags_occupancy
_atom_site_disorder_assembly
_atom_site_disorder_group
Mn1 Mn 0.12692(2) 0.24086(3) 0.49445(4) 0.03405(19) Uani 1 1 d . . . . .
S1 S 0.18746(4) 0.11405(9) 0.19376(12) 0.0778(4) Uani 1 1 d . . . . .
S2 S 0.0779(5) 0.3459(10) 0.8268(5) 0.104(4) Uani 0.45(3) 1 d . . P A 1
S2' S 0.0584(7) 0.3055(13) 0.8117(11) 0.157(5) Uani 0.55(3) 1 d . . P A 2
Na1 Na 0.05844(6) 0.30025(10) 0.22062(16) 0.0716(6) Uani 1 1 d . . . . .
O1 O 0.07895(7) 0.19525(13) 0.3728(2) 0.0385(6) Uani 1 1 d . . . . .
O2 O 0.11562(8) 0.33753(14) 0.3999(2) 0.0436(6) Uani 1 1 d . . . . .
O3 O 0.03129(9) 0.16734(15) 0.1503(2) 0.0524(7) Uani 1 1 d . . . . .
O4 O 0.09294(10) 0.43408(17) 0.2104(3) 0.0632(8) Uani 1 1 d . . . . .
O5 O 0.10645(17) 0.2661(3) 0.0950(4) 0.1420(19) Uani 1 1 d . . . . .
H5C H 0.0988 0.2774 0.0195 0.170 Uiso 1 1 d R U . . .
H5D H 0.1260 0.2290 0.1085 0.170 Uiso 1 1 d R U . . .
O6 O -0.01045(12) 0.3577(2) 0.1116(3) 0.0958(13) Uani 1 1 d . . . . .
H6A H -0.0131 0.4045 0.1408 0.115 Uiso 1 1 d R U . . .
H6B H -0.0333 0.3480 0.0530 0.115 Uiso 1 1 d R U . . .
O7 O 0.0000 0.5115(3) 0.2500 0.121(2) Uani 1 2 d S T P . .
H7A H 0.0194 0.5483 0.2764 0.146 Uiso 0.5 1 d R U P . .
H7B H 0.0064 0.4703 0.2968 0.146 Uiso 0.5 1 d R U P . .
N1 N 0.13444(9) 0.13473(16) 0.5882(2) 0.0358(7) Uani 1 1 d . . . . .
N2 N 0.17860(9) 0.29422(17) 0.6165(2) 0.0366(7) Uani 1 1 d . . . . .
N3 N 0.17165(11) 0.1942(2) 0.3908(3) 0.0554(9) Uani 1 1 d . . . . .
N4 N 0.08326(11) 0.2855(2) 0.6060(3) 0.0515(8) Uani 1 1 d . . . . .
C1 C 0.07468(10) 0.11823(19) 0.3367(3) 0.0334(8) Uani 1 1 d . . . . .
C2 C 0.04870(11) 0.1004(2) 0.2182(3) 0.0391(8) Uani 1 1 d . . . . .
C3 C 0.04169(13) 0.0204(2) 0.1796(4) 0.0529(11) Uani 1 1 d . . . . .
H3 H 0.0239 0.0090 0.0993 0.063 Uiso 1 1 calc R U . . .
C4 C 0.06026(13) -0.0435(2) 0.2565(4) 0.0546(11) Uani 1 1 d . . . . .
H4 H 0.0551 -0.0984 0.2290 0.066 Uiso 1 1 calc R U . . .
C5 C 0.08599(12) -0.0275(2) 0.3716(4) 0.0468(9) Uani 1 1 d . . . . .
H5 H 0.0987 -0.0716 0.4239 0.056 Uiso 1 1 calc R U . . .
C6 C 0.09397(11) 0.0533(2) 0.4140(3) 0.0375(8) Uani 1 1 d . . . . .
C7 C 0.11969(11) 0.0661(2) 0.5374(3) 0.0400(8) Uani 1 1 d . . . . .
H7 H 0.1267 0.0189 0.5873 0.048 Uiso 1 1 calc R U . . .
C8 C 0.15579(13) 0.1331(2) 0.7203(3) 0.0458(9) Uani 1 1 d . . . . .
H8A H 0.1596 0.0754 0.7472 0.055 Uiso 1 1 calc R U . . .
H8B H 0.1358 0.1593 0.7615 0.055 Uiso 1 1 calc R U . . .
C9 C 0.20021(13) 0.1752(2) 0.7617(3) 0.0450(9) Uani 1 1 d . . . . .
C10 C 0.19482(13) 0.2673(2) 0.7445(3) 0.0446(9) Uani 1 1 d . . . . .
H10A H 0.1741 0.2867 0.7884 0.053 Uiso 1 1 calc R U . . .
H10B H 0.2236 0.2936 0.7824 0.053 Uiso 1 1 calc R U . . .
C11 C 0.19815(12) 0.3566(2) 0.5887(3) 0.0399(8) Uani 1 1 d . . . . .
H11 H 0.2245 0.3733 0.6476 0.048 Uiso 1 1 calc R U . . .
C12 C 0.18503(11) 0.4044(2) 0.4794(3) 0.0382(8) Uani 1 1 d . . . . .
C13 C 0.21326(14) 0.4681(2) 0.4669(4) 0.0587(11) Uani 1 1 d . . . . .
H13 H 0.2408 0.4754 0.5269 0.070 Uiso 1 1 calc R U . . .
C14 C 0.20137(16) 0.5194(3) 0.3693(4) 0.0700(13) Uani 1 1 d . . . . .
H14 H 0.2206 0.5620 0.3610 0.084 Uiso 1 1 calc R U . . .
C15 C 0.16144(16) 0.5093(3) 0.2832(4) 0.0691(13) Uani 1 1 d . . . . .
H15 H 0.1533 0.5458 0.2160 0.083 Uiso 1 1 calc R U . . .
C16 C 0.13299(13) 0.4477(2) 0.2917(3) 0.0475(9) Uani 1 1 d . . . . .
C17 C 0.14449(12) 0.39422(19) 0.3919(3) 0.0377(8) Uani 1 1 d . . . . .
C18 C 0.23180(14) 0.1410(3) 0.6972(4) 0.0678(13) Uani 1 1 d . . . . .
H18A H 0.2349 0.0819 0.7112 0.102 Uiso 1 1 calc R U . . .
H18B H 0.2606 0.1672 0.7289 0.102 Uiso 1 1 calc R U . . .
H18C H 0.2203 0.1516 0.6097 0.102 Uiso 1 1 calc R U . . .
C19 C 0.21803(17) 0.1598(3) 0.8982(4) 0.0727(15) Uani 1 1 d . . . . .
H19A H 0.1983 0.1847 0.9399 0.109 Uiso 1 1 calc R U . . .
H19B H 0.2475 0.1838 0.9288 0.109 Uiso 1 1 calc R U . . .
H19C H 0.2198 0.1008 0.9136 0.109 Uiso 1 1 calc R U . . .
C20 C 0.00953(14) 0.1551(3) 0.0239(3) 0.0558(11) Uani 1 1 d . . . . .
H20A H 0.0289 0.1246 -0.0132 0.084 Uiso 1 1 calc R U . . .
H20B H 0.0025 0.2082 -0.0165 0.084 Uiso 1 1 calc R U . . .
H20C H -0.0177 0.1242 0.0147 0.084 Uiso 1 1 calc R U . . .
C21 C 0.08362(19) 0.4748(3) 0.0956(4) 0.0848(17) Uani 1 1 d . . . . .
H21A H 0.0830 0.5340 0.1081 0.127 Uiso 1 1 calc R U . . .
H21B H 0.0549 0.4568 0.0433 0.127 Uiso 1 1 calc R U . . .
H21C H 0.1065 0.4616 0.0568 0.127 Uiso 1 1 calc R U . . .
C22 C 0.17820(11) 0.1606(2) 0.3099(4) 0.0434(9) Uani 1 1 d . . . . .
C23 C 0.07669(15) 0.3016(3) 0.6942(4) 0.0598(11) Uani 1 1 d . . . . .

loop_
_atom_site_aniso_label
_atom_site_aniso_U_11
_atom_site_aniso_U_22
_atom_site_aniso_U_33
_atom_site_aniso_U_23
_atom_site_aniso_U_13
_atom_site_aniso_U_12
Mn1 0.0427(3) 0.0257(3) 0.0299(3) -0.0006(2) 0.0044(2) -0.0048(2)
S1 0.0677(8) 0.0965(10) 0.0726(8) -0.0425(7) 0.0256(6) -0.0114(7)
S2 0.173(7) 0.098(6) 0.047(3) -0.006(2) 0.039(3) 0.036(4)
S2' 0.263(9) 0.145(9) 0.109(4) 0.012(5) 0.124(5) 0.043(9)
Na1 0.0833(12) 0.0451(9) 0.0609(11) 0.0122(8) -0.0196(9) -0.0124(8)
O1 0.0458(14) 0.0258(12) 0.0376(13) -0.0040(10) 0.0022(11) -0.0049(10)
O2 0.0496(14) 0.0323(13) 0.0428(14) 0.0076(11) 0.0034(12) -0.0086(11)
O3 0.0643(17) 0.0441(15) 0.0368(14) -0.0076(12) -0.0045(13) 0.0012(13)
O4 0.0750(19) 0.0510(17) 0.0519(16) 0.0185(14) 0.0000(15) -0.0105(15)
O5 0.152(4) 0.168(5) 0.115(4) 0.045(3) 0.053(3) 0.054(4)
O6 0.087(2) 0.068(2) 0.101(3) -0.011(2) -0.021(2) 0.0019(19)
O7 0.137(5) 0.060(3) 0.178(6) 0.000 0.062(5) 0.000
N1 0.0465(16) 0.0282(15) 0.0303(15) -0.0024(12) 0.0072(13) -0.0020(13)
N2 0.0457(16) 0.0281(15) 0.0329(15) -0.0062(12) 0.0065(13) -0.0044(13)
N3 0.062(2) 0.062(2) 0.0451(19) -0.0102(18) 0.0209(17) -0.0022(17)
N4 0.059(2) 0.048(2) 0.049(2) -0.0101(16) 0.0184(17) 0.0016(16)
C1 0.0355(17) 0.0252(17) 0.0409(19) -0.0065(15) 0.0132(15) -0.0042(14)
C2 0.0380(19) 0.037(2) 0.0396(19) -0.0044(16) 0.0070(16) 0.0000(16)
C3 0.057(2) 0.045(2) 0.050(2) -0.0205(19) 0.005(2) 0.0003(19)
C4 0.061(2) 0.031(2) 0.065(3) -0.0186(19) 0.009(2) -0.0082(18)
C5 0.052(2) 0.0270(18) 0.060(2) -0.0021(17) 0.014(2) 0.0001(16)
C6 0.0438(19) 0.0307(18) 0.0386(19) -0.0042(15) 0.0128(16) -0.0062(15)
C7 0.050(2) 0.0276(18) 0.042(2) 0.0054(16) 0.0131(17) 0.0052(16)
C8 0.063(2) 0.036(2) 0.0329(19) 0.0027(16) 0.0065(18) 0.0000(18)
C9 0.055(2) 0.038(2) 0.0356(19) -0.0014(16) 0.0040(17) 0.0039(17)
C10 0.051(2) 0.040(2) 0.0348(19) -0.0041(16) -0.0011(17) -0.0054(17)
C11 0.0425(19) 0.0363(19) 0.0380(19) -0.0085(16) 0.0073(16) -0.0061(16)
C12 0.045(2) 0.0280(17) 0.043(2) -0.0054(15) 0.0151(17) -0.0077(15)
C13 0.056(2) 0.049(2) 0.070(3) 0.004(2) 0.016(2) -0.015(2)
C14 0.073(3) 0.051(3) 0.085(3) 0.016(3) 0.022(3) -0.023(2)
C15 0.083(3) 0.052(3) 0.068(3) 0.026(2) 0.016(3) -0.009(2)
C16 0.057(2) 0.036(2) 0.047(2) 0.0073(17) 0.0094(19) -0.0037(18)
C17 0.052(2) 0.0260(17) 0.0378(19) 0.0007(15) 0.0174(17) -0.0028(16)
C18 0.060(3) 0.065(3) 0.072(3) -0.003(2) 0.009(2) 0.016(2)
C19 0.099(4) 0.056(3) 0.042(2) 0.010(2) -0.013(2) -0.002(3)
C20 0.057(2) 0.066(3) 0.035(2) -0.0080(19) -0.0005(19) 0.005(2)
C21 0.115(4) 0.068(3) 0.052(3) 0.025(2) -0.006(3) -0.009(3)
C22 0.0372(19) 0.043(2) 0.046(2) -0.0001(18) 0.0052(17) -0.0065(16)
C23 0.068(3) 0.060(3) 0.051(3) 0.004(2) 0.017(2) 0.020(2)

loop_
_atom_type_symbol
_atom_type_description
_atom_type_scat_dispersion_real
_atom_type_scat_dispersion_imag
_atom_type_scat_source
C C 0.0033 0.0016 'International Tables Vol C Tables 4.2.6.8 and 6.1.1.4'
H H 0.0000 0.0000 'International Tables Vol C Tables 4.2.6.8 and 6.1.1.4'
N N 0.0061 0.0033 'International Tables Vol C Tables 4.2.6.8 and 6.1.1.4'
O O 0.0106 0.0060 'International Tables Vol C Tables 4.2.6.8 and 6.1.1.4'
Na Na 0.0362 0.0249 'International Tables Vol C Tables 4.2.6.8 and 6.1.1.4'
S S 0.1246 0.1234 'International Tables Vol C Tables 4.2.6.8 and 6.1.1.4'
Mn Mn 0.3368 0.7283 'International Tables Vol C Tables 4.2.6.8 and 6.1.1.4'

loop_
_geom_angle_atom_site_label_1
_geom_angle_atom_site_label_2
_geom_angle_atom_site_label_3
_geom_angle
_geom_angle_site_symmetry_1
_geom_angle_site_symmetry_3
_geom_angle_publ_flag
O2 Mn1 O1 85.87(10) . . ?
O2 Mn1 N2 91.01(11) . . ?
O1 Mn1 N2 176.53(11) . . ?
O2 Mn1 N1 175.71(11) . . ?
O1 Mn1 N1 90.02(10) . . ?
N2 Mn1 N1 93.13(11) . . ?
O2 Mn1 N3 91.40(12) . . ?
O1 Mn1 N3 88.31(12) . . ?
N2 Mn1 N3 90.27(12) . . ?
N1 Mn1 N3 89.70(12) . . ?
O2 Mn1 N4 90.52(12) . . ?
O1 Mn1 N4 93.02(11) . . ?
N2 Mn1 N4 88.51(12) . . ?
N1 Mn1 N4 88.47(12) . . ?
N3 Mn1 N4 177.74(12) . . ?
O2 Mn1 Na1 42.93(7) . . ?
O1 Mn1 Na1 43.14(7) . . ?
N2 Mn1 Na1 133.61(9) . . ?
N1 Mn1 Na1 133.06(8) . . ?
N3 Mn1 Na1 86.52(10) . . ?
N4 Mn1 Na1 95.70(9) . . ?
O6 Na1 O3 89.76(12) . . ?
O6 Na1 O2 134.76(14) . . ?
O3 Na1 O2 129.09(11) . . ?
O6 Na1 O1 132.92(15) . . ?
O3 Na1 O1 65.81(9) . . ?
O2 Na1 O1 65.07(8) . . ?
O6 Na1 O5 114.46(16) . . ?
O3 Na1 O5 79.51(16) . . ?
O2 Na1 O5 96.88(15) . . ?
O1 Na1 O5 100.47(14) . . ?
O6 Na1 O4 88.64(12) . . ?
O3 Na1 O4 155.90(14) . . ?
O2 Na1 O4 65.11(9) . . ?
O1 Na1 O4 129.75(10) . . ?
O5 Na1 O4 79.30(17) . . ?
O6 Na1 O6 69.30(15) . 2 ?
O3 Na1 O6 107.99(12) . 2 ?
O2 Na1 O6 76.18(10) . 2 ?
O1 Na1 O6 80.48(11) . 2 ?
O5 Na1 O6 171.95(16) . 2 ?
O4 Na1 O6 93.90(12) . 2 ?
O6 Na1 Mn1 147.49(14) . . ?
O3 Na1 Mn1 97.08(8) . . ?
O2 Na1 Mn1 32.55(6) . . ?
O1 Na1 Mn1 32.66(5) . . ?
O5 Na1 Mn1 98.05(12) . . ?
O4 Na1 Mn1 97.14(8) . . ?
O6 Na1 Mn1 78.37(8) 2 . ?
O6 Na1 Na1 47.58(11) . 2 ?
O3 Na1 Na1 78.11(9) . 2 ?
O2 Na1 Na1 111.53(10) . 2 ?
O1 Na1 Na1 86.91(9) . 2 ?
O5 Na1 Na1 151.00(15) . 2 ?
O4 Na1 Na1 117.30(9) . 2 ?
O6 Na1 Na1 36.71(7) 2 2 ?
Mn1 Na1 Na1 102.79(7) . 2 ?
C1 O1 Mn1 126.5(2) . . ?
C1 O1 Na1 118.2(2) . . ?
Mn1 O1 Na1 104.20(10) . . ?
C17 O2 Mn1 127.2(2) . . ?
C17 O2 Na1 119.0(2) . . ?
Mn1 O2 Na1 104.52(11) . . ?
C2 O3 C20 117.7(3) . . ?
C2 O3 Na1 119.4(2) . . ?
C20 O3 Na1 119.4(2) . . ?
C16 O4 C21 117.4(3) . . ?
C16 O4 Na1 116.9(2) . . ?
C21 O4 Na1 118.8(3) . . ?
Na1 O5 H5C 120.6 . . ?
Na1 O5 H5D 126.9 . . ?
H5C O5 H5D 108.7 . . ?
Na1 O6 Na1 95.71(14) . 2 ?
Na1 O6 H6A 109.3 . . ?
Na1 O6 H6A 84.3 2 . ?
Na1 O6 H6B 141.9 . . ?
Na1 O6 H6B 88.5 2 . ?
H6A O6 H6B 108.8 . . ?
H7A O7 H7B 108.7 . . ?
C7 N1 C8 116.7(3) . . ?
C7 N1 Mn1 122.4(2) . . ?
C8 N1 Mn1 120.9(2) . . ?
C11 N2 C10 115.5(3) . . ?
C11 N2 Mn1 121.7(2) . . ?
C10 N2 Mn1 122.7(2) . . ?
C22 N3 Mn1 152.3(3) . . ?
C23 N4 Mn1 152.9(3) . . ?
O1 C1 C2 118.7(3) . . ?
O1 C1 C6 122.4(3) . . ?
C2 C1 C6 118.8(3) . . ?
O3 C2 C3 125.3(3) . . ?
O3 C2 C1 114.5(3) . . ?
C3 C2 C1 120.2(3) . . ?
C2 C3 C4 120.8(3) . . ?
C2 C3 H3 119.6 . . ?
C4 C3 H3 119.6 . . ?
C5 C4 C3 119.9(3) . . ?
C5 C4 H4 120.1 . . ?
C3 C4 H4 120.1 . . ?
C4 C5 C6 120.9(3) . . ?
C4 C5 H5 119.6 . . ?
C6 C5 H5 119.6 . . ?
C1 C6 C5 119.3(3) . . ?
C1 C6 C7 122.3(3) . . ?
C5 C6 C7 118.3(3) . . ?
N1 C7 C6 127.2(3) . . ?
N1 C7 H7 116.4 . . ?
C6 C7 H7 116.4 . . ?
N1 C8 C9 115.1(3) . . ?
N1 C8 H8A 108.5 . . ?
C9 C8 H8A 108.5 . . ?
N1 C8 H8B 108.5 . . ?
C9 C8 H8B 108.5 . . ?
H8A C8 H8B 107.5 . . ?
C18 C9 C8 111.4(3) . . ?
C18 C9 C10 111.6(4) . . ?
C8 C9 C10 110.5(3) . . ?
C18 C9 C19 109.9(4) . . ?
C8 C9 C19 106.3(3) . . ?
C10 C9 C19 106.9(3) . . ?
N2 C10 C9 114.7(3) . . ?
N2 C10 H10A 108.6 . . ?
C9 C10 H10A 108.6 . . ?
N2 C10 H10B 108.6 . . ?
C9 C10 H10B 108.6 . . ?
H10A C10 H10B 107.6 . . ?
N2 C11 C12 127.8(3) . . ?
N2 C11 H11 116.1 . . ?
C12 C11 H11 116.1 . . ?
C17 C12 C13 119.7(3) . . ?
C17 C12 C11 122.7(3) . . ?
C13 C12 C11 117.4(3) . . ?
C14 C13 C12 120.4(4) . . ?
C14 C13 H13 119.8 . . ?
C12 C13 H13 119.8 . . ?
C13 C14 C15 119.8(4) . . ?
C13 C14 H14 120.1 . . ?
C15 C14 H14 120.1 . . ?
C14 C15 C16 121.6(4) . . ?
C14 C15 H15 119.2 . . ?
C16 C15 H15 119.2 . . ?
O4 C16 C15 125.0(4) . . ?
O4 C16 C17 115.4(3) . . ?
C15 C16 C17 119.6(4) . . ?
O2 C17 C12 123.0(3) . . ?
O2 C17 C16 118.1(3) . . ?
C12 C17 C16 118.8(3) . . ?
C9 C18 H18A 109.5 . . ?
C9 C18 H18B 109.5 . . ?
H18A C18 H18B 109.5 . . ?
C9 C18 H18C 109.5 . . ?
H18A C18 H18C 109.5 . . ?
H18B C18 H18C 109.5 . . ?
C9 C19 H19A 109.5 . . ?
C9 C19 H19B 109.5 . . ?
H19A C19 H19B 109.5 . . ?
C9 C19 H19C 109.5 . . ?
H19A C19 H19C 109.5 . . ?
H19B C19 H19C 109.5 . . ?
O3 C20 H20A 109.5 . . ?
O3 C20 H20B 109.5 . . ?
H20A C20 H20B 109.5 . . ?
O3 C20 H20C 109.5 . . ?
H20A C20 H20C 109.5 . . ?
H20B C20 H20C 109.5 . . ?
O4 C21 H21A 109.5 . . ?
O4 C21 H21B 109.5 . . ?
H21A C21 H21B 109.5 . . ?
O4 C21 H21C 109.5 . . ?
H21A C21 H21C 109.5 . . ?
H21B C21 H21C 109.5 . . ?
N3 C22 S1 179.1(4) . . ?
N4 C23 S2' 165.3(12) . . ?
N4 C23 S2 163.5(9) . . ?

loop_
_geom_bond_atom_site_label_1
_geom_bond_atom_site_label_2
_geom_bond_distance
_geom_bond_site_symmetry_2
_geom_bond_publ_flag
Mn1 O2 1.893(2) . ?
Mn1 O1 1.896(2) . ?
Mn1 N2 2.021(3) . ?
Mn1 N1 2.021(3) . ?
Mn1 N3 2.233(4) . ?
Mn1 N4 2.262(4) . ?
Mn1 Na1 3.4061(16) . ?
S1 C22 1.634(4) . ?
S2 C23 1.678(7) . ?
S2' C23 1.617(7) . ?
Na1 O6 2.375(4) . ?
Na1 O3 2.392(3) . ?
Na1 O2 2.396(3) . ?
Na1 O1 2.403(3) . ?
Na1 O5 2.445(6) . ?
Na1 O4 2.466(3) . ?
Na1 O6 2.933(5) 2 ?
Na1 Na1 3.954(4) 2 ?
O1 C1 1.322(4) . ?
O2 C17 1.325(4) . ?
O3 C2 1.365(4) . ?
O3 C20 1.430(4) . ?
O4 C16 1.360(5) . ?
O4 C21 1.429(5) . ?
O5 H5C 0.8500 . ?
O5 H5D 0.8500 . ?
O6 Na1 2.933(5) 2 ?
O6 H6A 0.8501 . ?
O6 H6B 0.8499 . ?
O7 H7A 0.8501 . ?
O7 H7B 0.8499 . ?
N1 C7 1.290(4) . ?
N1 C8 1.472(4) . ?
N2 C11 1.282(4) . ?
N2 C10 1.478(4) . ?
N3 C22 1.150(5) . ?
N4 C23 1.123(5) . ?
C1 C2 1.402(5) . ?
C1 C6 1.406(5) . ?
C2 C3 1.380(5) . ?
C3 C4 1.386(6) . ?
C3 H3 0.9500 . ?
C4 C5 1.363(5) . ?
C4 H4 0.9500 . ?
C5 C6 1.408(5) . ?
C5 H5 0.9500 . ?
C6 C7 1.431(5) . ?
C7 H7 0.9500 . ?
C8 C9 1.516(5) . ?
C8 H8A 0.9900 . ?
C8 H8B 0.9900 . ?
C9 C18 1.515(6) . ?
C9 C10 1.523(5) . ?
C9 C19 1.527(5) . ?
C10 H10A 0.9900 . ?
C10 H10B 0.9900 . ?
C11 C12 1.435(5) . ?
C11 H11 0.9500 . ?
C12 C17 1.394(5) . ?
C12 C13 1.409(5) . ?
C13 C14 1.362(6) . ?
C13 H13 0.9500 . ?
C14 C15 1.373(6) . ?
C14 H14 0.9500 . ?
C15 C16 1.375(6) . ?
C15 H15 0.9500 . ?
C16 C17 1.408(5) . ?
C18 H18A 0.9800 . ?
C18 H18B 0.9800 . ?
C18 H18C 0.9800 . ?
C19 H19A 0.9800 . ?
C19 H19B 0.9800 . ?
C19 H19C 0.9800 . ?
C20 H20A 0.9800 . ?
C20 H20B 0.9800 . ?
C20 H20C 0.9800 . ?
C21 H21A 0.9800 . ?
C21 H21B 0.9800 . ?
C21 H21C 0.9800 . ?
